data_7715069
loop_
_publ_author_name
'Sirenko, Valerii Y.'
'Kucheriv, Olesia I.'
'Shova, Sergiu'
'Shylin, Sergii I.'
'Ksenofontov, Vadim'
'Fritsky, Igor O.'
'Tremel, Wolfgang'
'Gural'skiy, Il'ya A.'

_publ_section_title
;
 Nature of cyanoargentate bridges defining spin crossover in new 2D
 Hofmann clathrate analogues.
;
_journal_issue 9
_journal_name_full 'Dalton transactions (Cambridge, England : 2003)'
_journal_page_first 4251
_journal_page_last 4259
_journal_paper_doi 10.1039/d3dt04372j
_journal_volume 53
_journal_year 2024
_chemical_formula_moiety 'C16 H16 Ag2 Fe N8'
_chemical_formula_sum 'C16 H16 Ag2 Fe N8'
_chemical_formula_weight 591.96
_space_group_crystal_system monoclinic
_space_group_IT_number 14
_space_group_name_Hall '-P 2yn'
_space_group_name_H-M_alt 'P 1 21/n 1'
_atom_sites_solution_hydrogens geom
_audit_creation_date 2023-11-29
_audit_creation_method
;
Olex2 1.5
(compiled 2023.08.24 svn.re1ec1418 for OlexSys, GUI svn.r6817)
;
_audit_update_record
;
2023-12-20 deposited with the CCDC.	2024-01-31 downloaded from the CCDC.
;
_cell_angle_alpha 90
_cell_angle_beta 92.440(7)
_cell_angle_gamma 90
_cell_formula_units_Z 4
_cell_length_a 12.4042(7)
_cell_length_b 10.5890(5)
_cell_length_c 17.3831(16)
_cell_measurement_reflns_used 2108
_cell_measurement_temperature 304(5)
_cell_measurement_theta_max 28.6760
_cell_measurement_theta_min 2.0140
_cell_volume 2281.2(3)
_computing_cell_refinement 'CrysAlisPro 1.171.38.46 (Rigaku OD, 2015)'
_computing_data_collection 'CrysAlisPro 1.171.38.46 (Rigaku OD, 2015)'
_computing_data_reduction 'CrysAlisPro 1.171.38.46 (Rigaku OD, 2015)'
_computing_molecular_graphics 'Olex2 1.5 (Dolomanov et al., 2009)'
_computing_publication_material 'Olex2 1.5 (Dolomanov et al., 2009)'
_computing_structure_refinement 'SHELXL 2018/3 (Sheldrick, 2015)'
_computing_structure_solution 'ShelXS (Sheldrick, 2008)'
_diffrn_ambient_temperature 304.15
_diffrn_detector_area_resol_mean 16.1593
_diffrn_detector_type Eos
_diffrn_measured_fraction_theta_full 1.000
_diffrn_measured_fraction_theta_max 1.000
_diffrn_measurement_details
;
List of Runs (angles in degrees, time in seconds):

  # Type    Start    End  Width  t~exp~   \w     \q     \k     \f   Frames
#--------------------------------------------------------------------------
  1  \w     11.00  95.00   1.00    6.00    --   26.35  38.00 -60.00   84
  2  \w     -1.00  26.00   1.00    6.00    --   26.35  19.00 120.00   27
  3  \w    -43.00  44.00   1.00    6.00    --   26.35 -38.00 120.00   87
  4  \w     42.00  80.00   1.00    6.00    --   26.35-126.00 -36.00   38
  5  \w    -32.00  -7.00   1.00    6.00    --  -24.01 -57.00 -60.00   25
;
_diffrn_measurement_device 'four-circle diffractometer'
_diffrn_measurement_device_type 'Xcalibur, Eos'
_diffrn_measurement_method '\w scans'
_diffrn_radiation_type MoK\a
_diffrn_radiation_wavelength 0.71073
_diffrn_reflns_av_R_equivalents 0.0368
_diffrn_reflns_av_unetI/netI 0.0473
_diffrn_reflns_Laue_measured_fraction_full 1.000
_diffrn_reflns_Laue_measured_fraction_max 1.000
_diffrn_reflns_limit_h_max 9
_diffrn_reflns_limit_h_min -14
_diffrn_reflns_limit_k_max 12
_diffrn_reflns_limit_k_min -12
_diffrn_reflns_limit_l_max 16
_diffrn_reflns_limit_l_min -20
_diffrn_reflns_number 9189
_diffrn_reflns_point_group_measured_fraction_full 1.000
_diffrn_reflns_point_group_measured_fraction_max 1.000
_diffrn_reflns_theta_full 25.025
_diffrn_reflns_theta_max 25.025
_diffrn_reflns_theta_min 1.978
_exptl_absorpt_coefficient_mu 2.343
_exptl_absorpt_correction_T_max 1.00000
_exptl_absorpt_correction_T_min 0.86233
_exptl_absorpt_correction_type multi-scan
_exptl_absorpt_process_details
;
CrysAlisPro 1.171.38.46 (Rigaku Oxford Diffraction, 2015)
Empirical absorption correction using spherical harmonics,
 implemented in SCALE3 ABSPACK scaling algorithm.
;
_exptl_crystal_colour yellow
_exptl_crystal_colour_primary yellow
_exptl_crystal_density_diffrn 1.724
_exptl_crystal_description block
_exptl_crystal_F_000 1152
_exptl_crystal_size_max 0.45
_exptl_crystal_size_mid 0.35
_exptl_crystal_size_min 0.35
_refine_diff_density_max 0.864
_refine_diff_density_min -0.654
_refine_diff_density_rms 0.096
_refine_ls_extinction_method none
_refine_ls_goodness_of_fit_ref 1.075
_refine_ls_hydrogen_treatment constr
_refine_ls_matrix_type full
_refine_ls_number_parameters 244
_refine_ls_number_reflns 4036
_refine_ls_number_restraints 8
_refine_ls_restrained_S_all 1.080
_refine_ls_R_factor_all 0.0817
_refine_ls_R_factor_gt 0.0538
_refine_ls_shift/su_max 0.005
_refine_ls_shift/su_mean 0.000
_refine_ls_structure_factor_coef Fsqd
_refine_ls_weighting_details 'w=1/[\s^2^(Fo^2^)+(0.0253P)^2^+6.4624P] where P=(Fo^2^+2Fc^2^)/3'
_refine_ls_weighting_scheme calc
_refine_ls_wR_factor_gt 0.0978
_refine_ls_wR_factor_ref 0.1111
_reflns_Friedel_coverage 0.000
_reflns_number_gt 2909
_reflns_number_total 4036
_reflns_threshold_expression 'I > 2\s(I)'
_cod_data_source_file d3dt04372j2.cif
_cod_data_source_block shi_3710_ilgu
_cod_depositor_comments 'Adding full bibliography for 7715067--7715070.cif.'
_cod_database_code 7715069
_shelx_shelxl_version_number 2018/3
_shelx_space_group_comment
;
The symmetry employed for this shelxl refinement is uniquely defined
by the following loop, which should always be used as a source of
symmetry information in preference to the above space-group names.
They are only intended as comments.
;
_shelx_estimated_absorpt_t_max 0.494
_shelx_estimated_absorpt_t_min 0.419
_olex2_refinement_description
;
1. Fixed Uiso
 At 1.2 times of:
  All C(H) groups, All C(H,H) groups, All C(H,H,H,H) groups
 At 1.5 times of:
  All C(H,H,H) groups
2. Restrained distances
 C12-C16
 2.5 with sigma of 0.01
 C9-C10B
 1.54 with sigma of 0.02
 C9-C10A
 1.54 with sigma of 0.02
 C16-C15
 1.54 with sigma of 0.02
 C9-C6 \\sim C12-C15
 with sigma of 0.01
3. Restrained planarity
 N5, C8, N6, C7, C5, C6
 with sigma of 0.1
4. Uiso/Uaniso restraints and constraints
Uanis(C15) = Uanis(C16)
Uanis(C10B) = Uanis(C10A)
5. Others
 Fixed Sof: H9BC(0.37) H9BD(0.37) H9AA(0.63) H9AB(0.63) C10B(0.37) H10A(0.37)
 H10B(0.37) H10C(0.37) C10A(0.63) H10D(0.63) H10E(0.63) H10F(0.63)
6.a Secondary CH2 refined with riding coordinates:
 C15(H15A,H15B), C9(H9BC,H9BD), C9(H9AA,H9AB)
6.b Aromatic/amide H refined with riding coordinates:
 C8(H8), C11(H11), C7(H7), C14(H14), C13(H13), C5(H5)
6.c Idealised Me refined as rotating group:
 C16(H16A,H16B,H16C), C10B(H10A,H10B,H10C), C10A(H10D,H10E,H10F)
;
_olex2_submission_special_instructions 'No special instructions were received'
_oxdiff_exptl_absorpt_empirical_details
;
Empirical correction (ABSPACK) includes:
- Absorption correction using spherical harmonics
- Frame scaling
;

loop_
_space_group_symop_operation_xyz
'x, y, z'
'-x+1/2, y+1/2, -z+1/2'
'-x, -y, -z'
'x-1/2, -y-1/2, z-1/2'

loop_
_atom_site_label
_atom_site_type_symbol
_atom_site_fract_x
_atom_site_fract_y
_atom_site_fract_z
_atom_site_U_iso_or_equiv
_atom_site_adp_type
_atom_site_occupancy
_atom_site_site_symmetry_order
_atom_site_calc_flag
_atom_site_refinement_flags_posn
_atom_site_refinement_flags_adp
_atom_site_refinement_flags_occupancy
_atom_site_disorder_assembly
_atom_site_disorder_group
Ag1 Ag 0.71527(5) 0.23518(4) 0.55918(4) 0.0583(2) Uani 1 1 d . . . . .
Fe1 Fe 0.69306(7) 0.73648(7) 0.55790(5) 0.0320(2) Uani 1 1 d . . . . .
Ag2 Ag 0.55928(5) 0.26828(7) 0.69033(3) 0.0673(2) Uani 1 1 d . . . . .
N1 N 0.7061(5) 0.5370(5) 0.5643(3) 0.0501(16) Uani 1 1 d . . . . .
N7 N 0.8582(4) 0.7431(5) 0.5119(3) 0.0430(13) Uani 1 1 d . . . . .
C3 C 0.6920(6) 1.0434(6) 0.5511(4) 0.054(2) Uani 1 1 d . . . . .
N3 N 0.6866(5) 0.9363(5) 0.5495(3) 0.0551(16) Uani 1 1 d . . . . .
C1 C 0.7107(6) 0.4295(6) 0.5646(4) 0.0494(18) Uani 1 1 d . . . . .
N8 N 1.0679(5) 0.7654(7) 0.4619(5) 0.079(2) Uani 1 1 d . . . . .
N5 N 0.5282(4) 0.7316(5) 0.6036(3) 0.0478(14) Uani 1 1 d . . . . .
C8 C 0.4671(6) 0.6291(8) 0.5988(4) 0.065(2) Uani 1 1 d . . . . .
H8 H 0.494093 0.556816 0.576038 0.077 Uiso 1 1 calc R U . . .
C11 C 0.8846(6) 0.8222(7) 0.4576(4) 0.060(2) Uani 1 1 d . . . . .
H11 H 0.830354 0.870691 0.433755 0.072 Uiso 1 1 calc R U . . .
N6 N 0.3204(6) 0.7233(9) 0.6580(5) 0.095(3) Uani 1 1 d . . . . .
C7 C 0.3661(8) 0.6267(10) 0.6262(6) 0.090(3) Uani 1 1 d . . . . .
H7 H 0.327235 0.551677 0.621985 0.107 Uiso 1 1 calc R U . . .
N4 N 0.6224(5) 0.7224(5) 0.4442(3) 0.0500(15) Uani 1 1 d . . . . .
C14 C 0.9386(6) 0.6751(8) 0.5420(5) 0.069(2) Uani 1 1 d . . . . .
H14 H 0.925450 0.618548 0.581459 0.083 Uiso 1 1 calc R U . . .
C13 C 1.0410(7) 0.6859(9) 0.5163(6) 0.092(3) Uani 1 1 d . . . . .
H13 H 1.094553 0.634477 0.538474 0.110 Uiso 1 1 calc R U . . .
C12 C 0.9879(7) 0.8371(8) 0.4343(5) 0.075(3) Uani 1 1 d D . . . .
C5 C 0.4832(7) 0.8318(7) 0.6347(5) 0.075(3) Uani 1 1 d . . . . .
H5 H 0.521873 0.906938 0.638679 0.090 Uiso 1 1 calc R U . . .
C4 C 0.5631(6) 0.7238(7) 0.3937(4) 0.0523(18) Uani 1 1 d . . . . .
C6 C 0.3788(8) 0.8268(10) 0.6616(6) 0.096(3) Uani 1 1 d D . . . .
N2 N 0.7684(5) 0.7521(6) 0.6698(3) 0.0581(16) Uani 1 1 d . . . . .
C2 C 0.8262(6) 0.7576(8) 0.7213(4) 0.061(2) Uani 1 1 d . . . . .
C15 C 1.0139(11) 0.9445(11) 0.3757(6) 0.141(3) Uani 1 1 d D . . . .
H15A H 0.950078 0.995626 0.365200 0.169 Uiso 1 1 calc R U . . .
H15B H 1.070225 0.998760 0.397693 0.169 Uiso 1 1 calc R U . . .
C9 C 0.3304(12) 0.9460(12) 0.6995(9) 0.168(7) Uani 1 1 d D . . . .
H9BC H 0.370700 1.020999 0.686505 0.202 Uiso 0.37 1 calc R U P A 2
H9BD H 0.255560 0.957523 0.682365 0.202 Uiso 0.37 1 calc R U P A 2
H9AA H 0.332530 1.015421 0.663157 0.202 Uiso 0.63 1 calc R U P B 1
H9AB H 0.255171 0.929559 0.709015 0.202 Uiso 0.63 1 calc R U P B 1
C16 C 1.0488(10) 0.8896(12) 0.3051(5) 0.141(3) Uani 1 1 d D . . . .
H16A H 1.061777 0.955472 0.268672 0.212 Uiso 1 1 calc R U . . .
H16B H 0.993793 0.834054 0.284312 0.212 Uiso 1 1 calc R U . . .
H16C H 1.114123 0.842756 0.315272 0.212 Uiso 1 1 calc R U . . .
C10B C 0.339(7) 0.921(4) 0.7852(15) 0.237(18) Uani 0.37 1 d D . P C 2
H10A H 0.281918 0.866498 0.799390 0.355 Uiso 0.37 1 calc R U P C 2
H10B H 0.334197 0.999991 0.812434 0.355 Uiso 0.37 1 calc R U P C 2
H10C H 0.407489 0.882386 0.798216 0.355 Uiso 0.37 1 calc R U P C 2
C10A C 0.387(3) 0.987(2) 0.7741(14) 0.237(18) Uani 0.63 1 d D . P C 1
H10D H 0.382033 0.920698 0.811482 0.355 Uiso 0.63 1 calc R U P C 1
H10E H 0.352368 1.061629 0.792813 0.355 Uiso 0.63 1 calc R U P C 1
H10F H 0.460945 1.004752 0.765440 0.355 Uiso 0.63 1 calc R U P C 1

loop_
_atom_site_aniso_label
_atom_site_aniso_U_11
_atom_site_aniso_U_22
_atom_site_aniso_U_33
_atom_site_aniso_U_23
_atom_site_aniso_U_13
_atom_site_aniso_U_12
Ag1 0.0676(4) 0.0277(3) 0.0802(4) 0.0013(3) 0.0119(3) -0.0008(3)
Fe1 0.0313(5) 0.0257(4) 0.0380(5) -0.0009(3) -0.0105(4) -0.0003(4)
Ag2 0.0566(4) 0.1004(5) 0.0427(3) 0.0020(3) -0.0219(3) 0.0012(4)
N1 0.048(4) 0.032(3) 0.070(4) 0.004(3) 0.000(3) 0.001(3)
N7 0.038(3) 0.038(3) 0.053(3) 0.009(3) 0.000(3) 0.002(3)
C3 0.048(5) 0.031(4) 0.082(6) -0.002(3) 0.009(4) 0.003(3)
N3 0.053(4) 0.035(3) 0.077(4) -0.001(3) -0.001(3) -0.001(3)
C1 0.038(4) 0.039(4) 0.071(5) 0.004(3) 0.009(4) 0.005(3)
N8 0.047(4) 0.077(5) 0.114(6) 0.026(4) 0.033(4) 0.012(4)
N5 0.041(3) 0.053(3) 0.048(3) 0.003(3) 0.001(3) 0.003(3)
C8 0.047(5) 0.076(6) 0.071(6) -0.020(4) 0.008(4) -0.017(4)
C11 0.036(4) 0.078(5) 0.066(5) 0.012(4) 0.002(4) 0.015(4)
N6 0.056(5) 0.118(7) 0.115(7) 0.026(6) 0.033(5) -0.002(5)
C7 0.055(6) 0.103(8) 0.112(8) -0.021(6) 0.024(6) -0.028(6)
N4 0.046(4) 0.058(4) 0.045(3) 0.001(3) -0.014(3) -0.002(3)
C14 0.046(5) 0.070(5) 0.092(6) 0.033(5) 0.007(5) 0.013(4)
C13 0.041(5) 0.097(7) 0.140(9) 0.050(7) 0.018(6) 0.020(5)
C12 0.059(6) 0.080(6) 0.086(7) 0.025(5) 0.024(5) 0.009(5)
C5 0.073(6) 0.046(5) 0.108(7) 0.003(5) 0.026(6) 0.007(4)
C4 0.053(5) 0.061(4) 0.042(4) 0.004(3) -0.005(4) -0.006(4)
C6 0.076(7) 0.088(7) 0.128(9) 0.024(6) 0.056(7) 0.036(6)
N2 0.055(4) 0.071(4) 0.047(4) -0.009(3) -0.020(3) -0.003(3)
C2 0.051(5) 0.088(6) 0.044(4) -0.007(4) -0.011(4) -0.002(4)
C15 0.146(9) 0.169(9) 0.110(8) 0.011(7) 0.024(7) -0.010(7)
C9 0.156(14) 0.117(11) 0.240(19) 0.029(12) 0.117(15) 0.040(10)
C16 0.146(9) 0.169(9) 0.110(8) 0.011(7) 0.024(7) -0.010(7)
C10B 0.36(5) 0.10(2) 0.26(3) -0.05(2) 0.17(3) 0.01(3)
C10A 0.36(5) 0.10(2) 0.26(3) -0.05(2) 0.17(3) 0.01(3)

loop_
_atom_type_symbol
_atom_type_description
_atom_type_scat_dispersion_real
_atom_type_scat_dispersion_imag
_atom_type_scat_source
C C 0.0033 0.0016 'International Tables Vol C Tables 4.2.6.8 and 6.1.1.4'
H H 0.0000 0.0000 'International Tables Vol C Tables 4.2.6.8 and 6.1.1.4'
Ag Ag -0.8971 1.1015 'International Tables Vol C Tables 4.2.6.8 and 6.1.1.4'
Fe Fe 0.3463 0.8444 'International Tables Vol C Tables 4.2.6.8 and 6.1.1.4'
N N 0.0061 0.0033 'International Tables Vol C Tables 4.2.6.8 and 6.1.1.4'

loop_
_geom_angle_atom_site_label_1
_geom_angle_atom_site_label_2
_geom_angle_atom_site_label_3
_geom_angle
_geom_angle_site_symmetry_1
_geom_angle_site_symmetry_3
_geom_angle_publ_flag
C3 Ag1 Ag2 94.2(2) 1_545 . ?
C3 Ag1 C1 170.3(3) 1_545 . ?
C1 Ag1 Ag2 80.4(2) . . ?
N1 Fe1 N7 88.9(2) . . ?
N1 Fe1 N3 177.6(2) . . ?
N1 Fe1 N5 91.6(2) . . ?
N1 Fe1 N4 90.4(2) . . ?
N1 Fe1 N2 90.0(2) . . ?
N3 Fe1 N7 88.7(2) . . ?
N3 Fe1 N5 90.9(2) . . ?
N3 Fe1 N4 89.6(2) . . ?
N3 Fe1 N2 89.9(2) . . ?
N5 Fe1 N7 179.52(19) . . ?
N4 Fe1 N7 91.0(2) . . ?
N4 Fe1 N5 88.9(2) . . ?
N2 Fe1 N7 87.2(2) . . ?
N2 Fe1 N5 92.9(2) . . ?
N2 Fe1 N4 178.2(2) . . ?
C4 Ag2 Ag1 87.0(2) 3_666 . ?
C2 Ag2 Ag1 96.4(2) 2_646 . ?
C2 Ag2 C4 176.4(3) 2_646 3_666 ?
C1 N1 Fe1 176.9(6) . . ?
C11 N7 Fe1 122.6(4) . . ?
C11 N7 C14 115.1(6) . . ?
C14 N7 Fe1 122.1(5) . . ?
N3 C3 Ag1 174.8(7) . 1_565 ?
C3 N3 Fe1 172.4(6) . . ?
N1 C1 Ag1 176.9(6) . . ?
C13 N8 C12 114.7(7) . . ?
C8 N5 Fe1 121.9(5) . . ?
C8 N5 C5 115.7(7) . . ?
C5 N5 Fe1 122.4(5) . . ?
N5 C8 H8 119.1 . . ?
N5 C8 C7 121.8(8) . . ?
C7 C8 H8 119.1 . . ?
N7 C11 H11 118.3 . . ?
N7 C11 C12 123.5(7) . . ?
C12 C11 H11 118.3 . . ?
C7 N6 C6 115.3(8) . . ?
C8 C7 H7 118.1 . . ?
N6 C7 C8 123.8(9) . . ?
N6 C7 H7 118.1 . . ?
C4 N4 Fe1 162.7(6) . . ?
N7 C14 H14 119.3 . . ?
N7 C14 C13 121.4(7) . . ?
C13 C14 H14 119.3 . . ?
N8 C13 C14 123.6(8) . . ?
N8 C13 H13 118.2 . . ?
C14 C13 H13 118.2 . . ?
N8 C12 C11 121.5(7) . . ?
N8 C12 C15 118.7(8) . . ?
C11 C12 C15 119.7(9) . . ?
N5 C5 H5 119.4 . . ?
N5 C5 C6 121.2(8) . . ?
C6 C5 H5 119.4 . . ?
N4 C4 Ag2 173.4(7) . 3_666 ?
N6 C6 C5 122.2(8) . . ?
N6 C6 C9 118.4(10) . . ?
C5 C6 C9 119.4(10) . . ?
C2 N2 Fe1 166.4(7) . . ?
N2 C2 Ag2 175.8(7) . 2_656 ?
C12 C15 H15A 109.7 . . ?
C12 C15 H15B 109.7 . . ?
H15A C15 H15B 108.2 . . ?
C16 C15 C12 109.7(9) . . ?
C16 C15 H15A 109.7 . . ?
C16 C15 H15B 109.7 . . ?
C6 C9 H9BC 110.7 . . ?
C6 C9 H9BD 110.7 . . ?
C6 C9 H9AA 108.5 . . ?
C6 C9 H9AB 108.5 . . ?
H9BC C9 H9BD 108.8 . . ?
H9AA C9 H9AB 107.5 . . ?
C10B C9 C6 105(3) . . ?
C10B C9 H9BC 110.7 . . ?
C10B C9 H9BD 110.7 . . ?
C10A C9 C6 115.1(17) . . ?
C10A C9 H9AA 108.5 . . ?
C10A C9 H9AB 108.5 . . ?
C15 C16 H16A 109.5 . . ?
C15 C16 H16B 109.5 . . ?
C15 C16 H16C 109.5 . . ?
H16A C16 H16B 109.5 . . ?
H16A C16 H16C 109.5 . . ?
H16B C16 H16C 109.5 . . ?
C9 C10B H10A 109.5 . . ?
C9 C10B H10B 109.5 . . ?
C9 C10B H10C 109.5 . . ?
H10A C10B H10B 109.5 . . ?
H10A C10B H10C 109.5 . . ?
H10B C10B H10C 109.5 . . ?
C9 C10A H10D 109.5 . . ?
C9 C10A H10E 109.5 . . ?
C9 C10A H10F 109.5 . . ?
H10D C10A H10E 109.5 . . ?
H10D C10A H10F 109.5 . . ?
H10E C10A H10F 109.5 . . ?

loop_
_geom_bond_atom_site_label_1
_geom_bond_atom_site_label_2
_geom_bond_distance
_geom_bond_site_symmetry_2
_geom_bond_publ_flag
Ag1 Ag2 3.0724(9) . ?
Ag1 C3 2.055(7) 1_545 ?
Ag1 C1 2.061(7) . ?
Fe1 N1 2.121(5) . ?
Fe1 N7 2.231(5) . ?
Fe1 N3 2.122(5) . ?
Fe1 N5 2.226(6) . ?
Fe1 N4 2.133(6) . ?
Fe1 N2 2.128(6) . ?
Ag2 C4 2.063(7) 3_666 ?
Ag2 C2 2.050(7) 2_646 ?
N1 C1 1.139(8) . ?
N7 C11 1.315(9) . ?
N7 C14 1.321(8) . ?
C3 N3 1.137(8) . ?
N8 C13 1.320(10) . ?
N8 C12 1.323(10) . ?
N5 C8 1.324(9) . ?
N5 C5 1.325(9) . ?
C8 H8 0.9300 . ?
C8 C7 1.360(11) . ?
C11 H11 0.9300 . ?
C11 C12 1.369(10) . ?
N6 C7 1.304(11) . ?
N6 C6 1.313(12) . ?
C7 H7 0.9300 . ?
N4 C4 1.122(8) . ?
C14 H14 0.9300 . ?
C14 C13 1.368(11) . ?
C13 H13 0.9300 . ?
C12 C15 1.570(11) . ?
C5 H5 0.9300 . ?
C5 C6 1.397(12) . ?
C6 C9 1.557(11) . ?
N2 C2 1.125(8) . ?
C15 H15A 0.9700 . ?
C15 H15B 0.9700 . ?
C15 C16 1.441(11) . ?
C9 H9BC 0.9700 . ?
C9 H9BD 0.9700 . ?
C9 H9AA 0.9700 . ?
C9 H9AB 0.9700 . ?
C9 C10B 1.51(2) . ?
C9 C10A 1.509(18) . ?
C16 H16A 0.9600 . ?
C16 H16B 0.9600 . ?
C16 H16C 0.9600 . ?
C10B H10A 0.9600 . ?
C10B H10B 0.9600 . ?
C10B H10C 0.9600 . ?
C10A H10D 0.9600 . ?
C10A H10E 0.9600 . ?
C10A H10F 0.9600 . ?

loop_
_geom_torsion_atom_site_label_1
_geom_torsion_atom_site_label_2
_geom_torsion_atom_site_label_3
_geom_torsion_atom_site_label_4
_geom_torsion
_geom_torsion_site_symmetry_1
_geom_torsion_site_symmetry_2
_geom_torsion_site_symmetry_3
_geom_torsion_site_symmetry_4
_geom_torsion_publ_flag
Fe1 N7 C11 C12 172.9(7) . . . . ?
Fe1 N7 C14 C13 -175.9(7) . . . . ?
Fe1 N5 C8 C7 -179.5(7) . . . . ?
Fe1 N5 C5 C6 178.8(7) . . . . ?
N7 C11 C12 N8 4.7(14) . . . . ?
N7 C11 C12 C15 -173.1(8) . . . . ?
N7 C14 C13 N8 1.6(17) . . . . ?
N8 C12 C15 C16 66.3(14) . . . . ?
N5 C8 C7 N6 1.0(15) . . . . ?
N5 C5 C6 N6 0.3(15) . . . . ?
N5 C5 C6 C9 178.6(9) . . . . ?
C8 N5 C5 C6 1.2(12) . . . . ?
C11 N7 C14 C13 -1.3(13) . . . . ?
C11 C12 C15 C16 -115.9(12) . . . . ?
N6 C6 C9 C10B 76(3) . . . . ?
N6 C6 C9 C10A 113(2) . . . . ?
C7 N6 C6 C5 -1.2(15) . . . . ?
C7 N6 C6 C9 -179.5(11) . . . . ?
C14 N7 C11 C12 -1.6(12) . . . . ?
C13 N8 C12 C11 -4.2(14) . . . . ?
C13 N8 C12 C15 173.6(9) . . . . ?
C12 N8 C13 C14 1.3(16) . . . . ?
C5 N5 C8 C7 -1.8(11) . . . . ?
C5 C6 C9 C10B -102(3) . . . . ?
C5 C6 C9 C10A -65(2) . . . . ?
C6 N6 C7 C8 0.5(15) . . . . ?
